data_4071576
loop_
_publ_author_name
'Calmuschi-Cula, Beatrice'
'Englert, Ulli'

_publ_section_title
;
 Orthoplatination of Primary Amines
;
_journal_issue 13
_journal_name_full Organometallics
_journal_page_first 3124
_journal_paper_doi 10.1021/om800238j
_journal_volume 27
_journal_year 2008
_chemical_absolute_configuration rm
_chemical_formula_moiety 'C16 H19 F2 I N2 Pt'
_chemical_formula_sum 'C16 H19 F2 I N2 Pt'
_chemical_formula_weight 599.32
_chemical_name_systematic
; 
 ? 
;
_space_group_IT_number 19
_symmetry_cell_setting orthorhombic
_symmetry_space_group_name_Hall 'P 2ac 2ab'
_symmetry_space_group_name_H-M 'P 21 21 21'
_atom_sites_solution_hydrogens geom
_atom_sites_solution_primary direct
_atom_sites_solution_secondary difmap
_audit_creation_method SHELXL-97
_cell_angle_alpha 90.00
_cell_angle_beta 90.00
_cell_angle_gamma 90.00
_cell_formula_units_Z 4
_cell_length_a 4.5846(13)
_cell_length_b 11.894(3)
_cell_length_c 30.144(9)
_cell_measurement_reflns_used 8096
_cell_measurement_temperature 130(2)
_cell_measurement_theta_max 29.82
_cell_measurement_theta_min 2.65
_cell_volume 1643.7(8)
_computing_cell_refinement 'Bruker SAINT+ (1999)'
_computing_data_collection 'Bruker SMART (2001)'
_computing_data_reduction 'Bruker SAINT+'
_computing_molecular_graphics 'PLATON (1990)'
_computing_publication_material 'SHELXL-97 (Sheldrick, 1997)'
_computing_structure_refinement 'SHELXL-97 (Sheldrick, 1997)'
_computing_structure_solution 'SHELXS-97 (Sheldrick, 1997)'
_diffrn_ambient_temperature 130(2)
_diffrn_measured_fraction_theta_full .998
_diffrn_measured_fraction_theta_max .940
_diffrn_measurement_device_type 'Bruker SMART APEX CCD'
_diffrn_measurement_method '\w scans'
_diffrn_radiation_monochromator graphite
_diffrn_radiation_source 'fine-focus sealed tube'
_diffrn_radiation_type MoK\a
_diffrn_radiation_wavelength 0.71073
_diffrn_reflns_av_R_equivalents 0.0836
_diffrn_reflns_av_sigmaI/netI 0.1029
_diffrn_reflns_limit_h_max 6
_diffrn_reflns_limit_h_min -6
_diffrn_reflns_limit_k_max 16
_diffrn_reflns_limit_k_min -16
_diffrn_reflns_limit_l_max 37
_diffrn_reflns_limit_l_min -41
_diffrn_reflns_number 14555
_diffrn_reflns_theta_full 25.00
_diffrn_reflns_theta_max 29.82
_diffrn_reflns_theta_min 2.65
_diffrn_standards_decay_% 'no decay'
_diffrn_standards_interval_count 0
_diffrn_standards_interval_time 0
_diffrn_standards_number 0
_exptl_absorpt_coefficient_mu 10.432
_exptl_absorpt_correction_T_max 0.6844
_exptl_absorpt_correction_T_min 0.2074
_exptl_absorpt_correction_type analytical
_exptl_absorpt_process_details 'PLATON (1990)'
_exptl_crystal_colour colorless
_exptl_crystal_density_diffrn 2.422
_exptl_crystal_density_method 'not measured'
_exptl_crystal_description rod
_exptl_crystal_F_000 1112
_exptl_crystal_size_max 0.56
_exptl_crystal_size_mid 0.04
_exptl_crystal_size_min 0.04
_refine_diff_density_max 1.860
_refine_diff_density_min -2.255
_refine_diff_density_rms .242
_refine_ls_abs_structure_details 'Flack H D (1983), Acta Cryst. A39, 876-881'
_refine_ls_abs_structure_Flack -0.009(9)
_refine_ls_extinction_method none
_refine_ls_goodness_of_fit_ref 1.001
_refine_ls_hydrogen_treatment constr
_refine_ls_matrix_type full
_refine_ls_number_parameters 201
_refine_ls_number_reflns 4304
_refine_ls_number_restraints 0
_refine_ls_restrained_S_all 1.001
_refine_ls_R_factor_all 0.0572
_refine_ls_R_factor_gt 0.0453
_refine_ls_shift/su_max 0.001
_refine_ls_shift/su_mean 0.000
_refine_ls_structure_factor_coef Fsqd
_refine_ls_weighting_details 'calc w=1/[\s^2^(Fo^2^)+(0.0180P)^2^+0.0000P] where P=(Fo^2^+2Fc^2^)/3'
_refine_ls_weighting_scheme calc
_refine_ls_wR_factor_gt 0.0750
_refine_ls_wR_factor_ref 0.0766
_reflns_number_gt 3441
_reflns_number_total 4304
_reflns_threshold_expression >2sigma(I)
_cod_data_source_file om800238j-file003.cif
_cod_data_source_block 3c
_cod_depositor_comments
;
The following automatic conversions were performed:

'_symmetry_cell_setting' value 'Orthorhombic' changed to
'orthorhombic' according to
/home/saulius/struct/CIF-dictionaries/cif_core.dic dictionary named
'cif_core.dic' version 2.4.1 from 2010-06-29.

Automatic conversion script
Id: cif_fix_values 1715 2011-07-08 13:25:40Z adriana 
;
_cod_original_sg_symbol_H-M P212121
_cod_database_code 4071576

loop_
_symmetry_equiv_pos_as_xyz
'x, y, z'
'-x+1/2, -y, z+1/2'
'x+1/2, -y+1/2, -z'
'-x, y+1/2, -z+1/2'

loop_
_atom_site_label
_atom_site_type_symbol
_atom_site_fract_x
_atom_site_fract_y
_atom_site_fract_z
_atom_site_U_iso_or_equiv
_atom_site_adp_type
_atom_site_occupancy
_atom_site_symmetry_multiplicity
_atom_site_calc_flag
_atom_site_refinement_flags
Pt1 Pt 0.21464(7) 0.13672(3) 0.915111(12) 0.01932(9) Uani 1 1 d .
I1 I 0.05439(14) 0.34070(5) 0.94476(2) 0.02407(17) Uani 1 1 d .
F1 F 0.7030(14) -0.2021(4) 0.82175(18) 0.0298(14) Uani 1 1 d .
F2 F 1.1788(14) 0.5948(5) 0.7737(2) 0.0417(17) Uani 1 1 d .
N1 N -0.0676(19) 0.0568(6) 0.9566(2) 0.0225(19) Uani 1 1 d .
H1A H -0.0467 0.0870 0.9845 0.029 Uiso 1 1 calc R
H1B H -0.2546 0.0721 0.9473 0.029 Uiso 1 1 calc R
N2 N 0.4963(18) 0.2175(6) 0.8727(3) 0.0212(19) Uani 1 1 d .
H2A H 0.5897 0.2731 0.8884 0.028 Uiso 1 1 calc R
H2B H 0.6361 0.1666 0.8640 0.028 Uiso 1 1 calc R
C1 C -0.034(3) -0.0661(8) 0.9599(3) 0.025(3) Uani 1 1 d .
H1 H -0.2302 -0.1024 0.9572 0.033 Uiso 1 1 calc R
C2 C 0.157(2) -0.1043(7) 0.9221(3) 0.021(2) Uani 1 1 d .
C3 C 0.300(2) -0.0208(8) 0.8975(3) 0.020(2) Uani 1 1 d .
C4 C 0.492(2) -0.0567(8) 0.8631(3) 0.024(2) Uani 1 1 d .
H4 H 0.5961 -0.0027 0.8462 0.031 Uiso 1 1 calc R
C5 C 0.526(2) -0.1705(8) 0.8543(3) 0.024(2) Uani 1 1 d .
C6 C 0.379(2) -0.2513(9) 0.8777(3) 0.026(3) Uani 1 1 d .
H6 H 0.4012 -0.3287 0.8708 0.034 Uiso 1 1 calc R
C7 C 0.190(2) -0.2161(8) 0.9128(4) 0.026(2) Uani 1 1 d .
H7 H 0.0867 -0.2705 0.9298 0.034 Uiso 1 1 calc R
C8 C 0.100(2) -0.0963(8) 1.0055(3) 0.031(3) Uani 1 1 d .
H8A H 0.2793 -0.0527 1.0100 0.040 Uiso 1 1 calc R
H8B H 0.1467 -0.1768 1.0063 0.040 Uiso 1 1 calc R
H8C H -0.0392 -0.0787 1.0291 0.040 Uiso 1 1 calc R
C9 C 0.372(2) 0.2690(8) 0.8322(3) 0.017(2) Uani 1 1 d .
H9 H 0.1909 0.3101 0.8410 0.023 Uiso 1 1 calc R
C10 C 0.585(2) 0.3545(9) 0.8142(3) 0.022(2) Uani 1 1 d .
C11 C 0.660(2) 0.4487(8) 0.8411(4) 0.025(3) Uani 1 1 d .
H11 H 0.5690 0.4558 0.8693 0.032 Uiso 1 1 calc R
C12 C 0.854(2) 0.5287(9) 0.8287(3) 0.025(3) Uani 1 1 d .
H12 H 0.9043 0.5893 0.8477 0.032 Uiso 1 1 calc R
C13 C 0.975(2) 0.5171(8) 0.7864(4) 0.028(3) Uani 1 1 d .
C14 C 0.904(2) 0.4304(9) 0.7581(4) 0.029(3) Uani 1 1 d .
H14 H 0.9887 0.4259 0.7294 0.038 Uiso 1 1 calc R
C15 C 0.707(2) 0.3500(9) 0.7723(3) 0.027(2) Uani 1 1 d .
H15 H 0.6547 0.2904 0.7529 0.035 Uiso 1 1 calc R
C16 C 0.286(2) 0.1787(8) 0.7996(3) 0.026(2) Uani 1 1 d .
H16A H 0.1484 0.1268 0.8137 0.034 Uiso 1 1 calc R
H16B H 0.4605 0.1372 0.7903 0.034 Uiso 1 1 calc R
H16C H 0.1943 0.2133 0.7736 0.034 Uiso 1 1 calc R

loop_
_atom_site_aniso_label
_atom_site_aniso_U_11
_atom_site_aniso_U_22
_atom_site_aniso_U_33
_atom_site_aniso_U_23
_atom_site_aniso_U_13
_atom_site_aniso_U_12
Pt1 0.01263(16) 0.02389(18) 0.02144(17) 0.00057(19) 0.00059(17) 0.00128(16)
I1 0.0217(4) 0.0265(4) 0.0240(3) -0.0037(3) -0.0022(3) 0.0021(3)
F1 0.028(4) 0.029(3) 0.032(3) 0.003(3) 0.009(3) 0.005(3)
F2 0.028(4) 0.045(4) 0.052(4) 0.021(3) -0.003(3) -0.013(3)
N1 0.028(5) 0.019(4) 0.021(5) 0.010(4) 0.000(4) 0.002(4)
N2 0.019(5) 0.014(4) 0.031(5) 0.006(4) 0.004(4) -0.001(4)
C1 0.034(7) 0.019(5) 0.023(6) 0.010(4) 0.008(5) -0.005(5)
C2 0.015(5) 0.019(5) 0.030(6) -0.007(4) -0.007(4) 0.003(3)
C3 0.015(5) 0.026(5) 0.019(5) 0.001(4) -0.004(4) 0.007(5)
C4 0.016(6) 0.019(5) 0.036(6) 0.000(5) 0.008(5) 0.004(4)
C5 0.022(6) 0.022(5) 0.030(6) -0.001(5) 0.005(5) 0.000(5)
C6 0.023(6) 0.033(6) 0.022(6) 0.002(5) 0.002(4) 0.001(5)
C7 0.014(5) 0.030(5) 0.035(6) 0.007(5) 0.000(6) 0.000(4)
C8 0.035(7) 0.022(6) 0.036(6) 0.005(5) 0.008(5) 0.005(5)
C9 0.012(5) 0.016(5) 0.024(5) -0.002(4) -0.002(4) 0.002(4)
C10 0.016(5) 0.034(6) 0.017(5) 0.009(5) -0.004(4) 0.010(5)
C11 0.016(6) 0.027(6) 0.031(6) 0.008(5) 0.000(5) -0.002(5)
C12 0.024(7) 0.029(6) 0.020(6) 0.002(5) -0.004(5) 0.006(5)
C13 0.023(6) 0.014(5) 0.047(7) 0.016(5) 0.005(5) -0.004(5)
C14 0.030(6) 0.031(6) 0.027(6) 0.011(5) 0.010(5) 0.013(5)
C15 0.030(5) 0.033(6) 0.018(5) 0.010(5) 0.000(5) 0.004(6)
C16 0.023(6) 0.029(5) 0.026(5) -0.002(4) -0.007(5) -0.006(5)

loop_
_atom_type_symbol
_atom_type_description
_atom_type_scat_dispersion_real
_atom_type_scat_dispersion_imag
_atom_type_scat_source
C C .0033 .0016 'International Tables Vol C Tables 4.2.6.8 and 6.1.1.4'
H H .0000 .0000 'International Tables Vol C Tables 4.2.6.8 and 6.1.1.4'
F F .0171 .0103 'International Tables Vol C Tables 4.2.6.8 and 6.1.1.4'
I I -.4742 1.8119 'International Tables Vol C Tables 4.2.6.8 and 6.1.1.4'
N N .0061 .0033 'International Tables Vol C Tables 4.2.6.8 and 6.1.1.4'
Pt Pt -1.7033 8.3905 'International Tables Vol C Tables 4.2.6.8 and 6.1.1.4'

loop_
_geom_angle_atom_site_label_1
_geom_angle_atom_site_label_2
_geom_angle_atom_site_label_3
_geom_angle
C3 Pt1 N1 81.3(4)
C3 Pt1 N2 98.7(4)
N1 Pt1 N2 179.4(3)
C3 Pt1 I1 173.8(3)
N1 Pt1 I1 92.5(2)
N2 Pt1 I1 87.5(2)
C1 N1 Pt1 116.1(6)
C1 N1 H1A 108.3
Pt1 N1 H1A 108.3
C1 N1 H1B 108.3
Pt1 N1 H1B 108.3
H1A N1 H1B 107.4
C9 N2 Pt1 117.7(6)
C9 N2 H2A 107.9
Pt1 N2 H2A 107.9
C9 N2 H2B 107.9
Pt1 N2 H2B 107.9
H2A N2 H2B 107.2
N1 C1 C2 107.9(7)
N1 C1 C8 109.4(8)
C2 C1 C8 111.5(9)
N1 C1 H1 109.3
C2 C1 H1 109.3
C8 C1 H1 109.3
C7 C2 C3 122.0(10)
C7 C2 C1 120.7(9)
C3 C2 C1 117.3(8)
C2 C3 C4 117.4(9)
C2 C3 Pt1 115.8(7)
C4 C3 Pt1 126.8(8)
C5 C4 C3 120.1(10)
C5 C4 H4 119.9
C3 C4 H4 119.9
F1 C5 C6 119.0(9)
F1 C5 C4 119.1(9)
C6 C5 C4 122.0(10)
C5 C6 C7 118.3(10)
C5 C6 H6 120.8
C7 C6 H6 120.8
C2 C7 C6 120.2(10)
C2 C7 H7 119.9
C6 C7 H7 119.9
C1 C8 H8A 109.5
C1 C8 H8B 109.5
H8A C8 H8B 109.5
C1 C8 H8C 109.5
H8A C8 H8C 109.5
H8B C8 H8C 109.5
N2 C9 C16 110.0(7)
N2 C9 C10 109.1(7)
C16 C9 C10 114.4(8)
N2 C9 H9 107.7
C16 C9 H9 107.7
C10 C9 H9 107.7
C15 C10 C11 117.0(10)
C15 C10 C9 124.3(10)
C11 C10 C9 118.7(9)
C12 C11 C10 123.6(10)
C12 C11 H11 118.2
C10 C11 H11 118.2
C11 C12 C13 116.3(10)
C11 C12 H12 121.8
C13 C12 H12 121.8
F2 C13 C14 119.7(10)
F2 C13 C12 117.3(10)
C14 C13 C12 122.9(10)
C13 C14 C15 118.7(10)
C13 C14 H14 120.6
C15 C14 H14 120.6
C10 C15 C14 121.3(10)
C10 C15 H15 119.3
C14 C15 H15 119.3
C9 C16 H16A 109.5
C9 C16 H16B 109.5
H16A C16 H16B 109.5
C9 C16 H16C 109.5
H16A C16 H16C 109.5
H16B C16 H16C 109.5

loop_
_geom_bond_atom_site_label_1
_geom_bond_atom_site_label_2
_geom_bond_distance
Pt1 C3 1.986(9)
Pt1 N1 2.035(8)
Pt1 N2 2.056(8)
Pt1 I1 2.6878(10)
F1 C5 1.328(11)
F2 C13 1.368(11)
N1 C1 1.473(11)
N1 H1A 0.9200
N1 H1B 0.9200
N2 C9 1.478(11)
N2 H2A 0.9200
N2 H2B 0.9200
C1 C2 1.509(13)
C1 C8 1.549(14)
C1 H1 1.0000
C2 C7 1.367(12)
C2 C3 1.402(13)
C3 C4 1.424(13)
C4 C5 1.389(13)
C4 H4 0.9500
C5 C6 1.370(13)
C6 C7 1.430(14)
C6 H6 0.9500
C7 H7 0.9500
C8 H8A 0.9800
C8 H8B 0.9800
C8 H8C 0.9800
C9 C16 1.510(12)
C9 C10 1.512(13)
C9 H9 1.0000
C10 C15 1.381(12)
C10 C11 1.424(14)
C11 C12 1.353(13)
C11 H11 0.9500
C12 C13 1.400(14)
C12 H12 0.9500
C13 C14 1.376(14)
C14 C15 1.384(14)
C14 H14 0.9500
C15 H15 0.9500
C16 H16A 0.9800
C16 H16B 0.9800
C16 H16C 0.9800
